data_7150097
loop_
_publ_author_name
'Boesen, Thomas'
'Fox, David J.'
'Galloway, Warren'
'Pedersen, Daniel Sejer'
'Tyzack, Charles R.'
'Warren, Stuart'

_publ_section_title
;
 Asymmetric cyclopropane synthesis via phosphine oxide mediated cascade
 reactions.
;
_journal_issue 4
_journal_name_full 'Organic &amp; biomolecular chemistry'
_journal_page_first 630
_journal_page_last 637
_journal_paper_doi 10.1039/b413500h
_journal_volume 3
_journal_year 2005
_chemical_formula_moiety 'C29 H27 O4 P'
_chemical_formula_sum 'C29 H27 O4 P'
_chemical_formula_weight 470.48
_chemical_name_systematic
;
?
;
_space_group_IT_number 19
_symmetry_cell_setting orthorhombic
_symmetry_space_group_name_Hall 'P 2ac 2ab'
_symmetry_space_group_name_H-M 'P 21 21 21'
_atom_sites_solution_hydrogens geom
_atom_sites_solution_primary direct
_atom_sites_solution_secondary difmap
_audit_creation_method SHELXL-97
_cell_angle_alpha 90.00
_cell_angle_beta 90.00
_cell_angle_gamma 90.00
_cell_formula_units_Z 4
_cell_length_a 10.7399(6)
_cell_length_b 12.8444(8)
_cell_length_c 17.6182(11)
_cell_measurement_reflns_used 38891
_cell_measurement_temperature 180(2)
_cell_measurement_theta_max 25.03
_cell_measurement_theta_min 1.0
_cell_volume 2430.4(3)
_computing_cell_refinement 'HKL Scalepack (Otwinowski & Minor 1997)'
_computing_data_collection 'Collect (Nonius B.V. 1998)'
_computing_data_reduction
;
HKL Denzo and Scalepack (Otwinowski & Minor 1997)
;
_computing_publication_material 'SHELXL-97 (Sheldrick 1997)'
_computing_structure_refinement 'SHELXL-97 (Sheldrick 1997)'
_computing_structure_solution 'SIR-92 (Altomare et al. 1994)'
_diffrn_ambient_temperature 180(2)
_diffrn_measured_fraction_theta_full 0.992
_diffrn_measured_fraction_theta_max 0.992
_diffrn_measurement_device_type 'Nonius Kappa CCD'
_diffrn_measurement_method 'Thin slice \w and \f scans'
_diffrn_radiation_source 'fine-focus sealed tube'
_diffrn_radiation_type MoK\a
_diffrn_radiation_wavelength 0.71073
_diffrn_reflns_av_R_equivalents 0.1058
_diffrn_reflns_av_sigmaI/netI 0.1182
_diffrn_reflns_limit_h_max 12
_diffrn_reflns_limit_h_min -9
_diffrn_reflns_limit_k_max 15
_diffrn_reflns_limit_k_min -15
_diffrn_reflns_limit_l_max 20
_diffrn_reflns_limit_l_min -20
_diffrn_reflns_number 14107
_diffrn_reflns_theta_full 25.07
_diffrn_reflns_theta_max 25.07
_diffrn_reflns_theta_min 3.70
_exptl_absorpt_coefficient_mu 0.147
_exptl_absorpt_correction_T_max 0.998
_exptl_absorpt_correction_T_min 0.873
_exptl_absorpt_correction_type multi-scan
_exptl_absorpt_process_details
;
multi-scan from symmetry-related measurements
Sortav (Blessing 1995)
;
_exptl_crystal_density_diffrn 1.286
_exptl_crystal_density_method 'not measured'
_exptl_crystal_F_000 992
_exptl_crystal_size_max 0.18
_exptl_crystal_size_mid 0.05
_exptl_crystal_size_min 0.05
_refine_diff_density_max 0.341
_refine_diff_density_min -0.408
_refine_diff_density_rms 0.057
_refine_ls_abs_structure_details 'Flack H D (1983), Acta Cryst. A39, 876-881'
_refine_ls_abs_structure_Flack 0.2(4)
_refine_ls_extinction_method none
_refine_ls_goodness_of_fit_ref 1.086
_refine_ls_hydrogen_treatment mixed
_refine_ls_matrix_type full
_refine_ls_number_parameters 315
_refine_ls_number_reflns 4251
_refine_ls_number_restraints 2
_refine_ls_restrained_S_all 2.629
_refine_ls_R_factor_all 0.1374
_refine_ls_R_factor_gt 0.0690
_refine_ls_shift/su_max 0.147
_refine_ls_shift/su_mean 0.011
_refine_ls_structure_factor_coef Fsqd
_refine_ls_weighting_details 'calc w=1/[\s^2^(Fo^2^)+(0.0482P)^2^+0.7773P] where P=(Fo^2^+2Fc^2^)/3'
_refine_ls_weighting_scheme calc
_refine_ls_wR_factor_gt 0.1201
_refine_ls_wR_factor_ref 0.1428
_reflns_number_gt 2614
_reflns_number_total 4251
_reflns_threshold_expression >2sigma(I)
_cod_data_source_file b413500h.txt
_cod_data_source_block sw0405
_cod_depositor_comments
;
The following automatic conversions were performed:
'_symmetry_cell_setting' value 'Orthorhombic' changed to 'orthorhombic'
according to '/home/saulius/struct/CIF-dictionaries/cif_core.dic'
dictionary named 'cif_core.dic' version 2.4.1 from 2010-06-29.

Automatic conversion script
Id: cif_fix_enum 1527 2010-12-29 10:47:43Z saulius 
;
_cod_original_sg_symbol_H-M P2(1)2(1)2(1)
_cod_database_code 7150097

loop_
_symmetry_equiv_pos_as_xyz
'x, y, z'
'-x+1/2, -y, z+1/2'
'x+1/2, -y+1/2, -z'
'-x, y+1/2, -z+1/2'

loop_
_atom_site_label
_atom_site_type_symbol
_atom_site_fract_x
_atom_site_fract_y
_atom_site_fract_z
_atom_site_U_iso_or_equiv
_atom_site_adp_type
_atom_site_occupancy
_atom_site_symmetry_multiplicity
_atom_site_calc_flag
_atom_site_refinement_flags
_atom_site_disorder_assembly
_atom_site_disorder_group
P1 P 0.3257(3) 0.8430(2) 0.59732(16) 0.0353(8) Uani 1 1 d . . .
O1 O 0.4375(8) 0.7553(6) 0.4402(4) 0.043(2) Uani 1 1 d . . .
O2 O 0.1979(8) 0.5776(6) 0.4294(4) 0.039(2) Uani 1 1 d D . .
H2A H 0.119(7) 0.603(10) 0.413(6) 0.07(4) Uiso 1 1 d D . .
O3 O 0.1308(9) 0.3915(7) 0.4851(5) 0.051(3) Uani 1 1 d D . .
H3 H 0.123(13) 0.411(11) 0.438(8) 0.07(5) Uiso 1 1 d . . .
O4 O 0.4616(7) 0.8633(6) 0.5954(4) 0.045(2) Uani 1 1 d . . .
C1 C 0.3282(12) 0.7777(9) 0.4495(6) 0.033(3) Uani 1 1 d . . .
C2 C 0.2682(10) 0.7502(9) 0.5257(6) 0.033(3) Uani 1 1 d . . .
H2 H 0.1765 0.7618 0.5204 0.040 Uiso 1 1 calc R . .
C3 C 0.2880(11) 0.6314(8) 0.5454(6) 0.035(3) Uani 1 1 d . . .
H3A H 0.3711 0.6090 0.5273 0.043 Uiso 1 1 calc RD . .
H3B H 0.2855 0.6220 0.6011 0.043 Uiso 1 1 calc R . .
C4 C 0.1920(11) 0.5657(8) 0.5102(5) 0.032(3) Uani 1 1 d . . .
H4 H 0.1079 0.5876 0.5287 0.039 Uiso 1 1 calc R . .
C5 C 0.2129(11) 0.4509(9) 0.5289(6) 0.036(3) Uani 1 1 d . . .
H5 H 0.3005 0.4314 0.5159 0.043 Uiso 1 1 calc R . .
C6 C 0.2576(10) 0.8324(9) 0.3892(6) 0.031(3) Uani 1 1 d . . .
C7 C 0.1308(12) 0.8503(11) 0.3925(7) 0.048(3) Uani 1 1 d . . .
H7 H 0.0853 0.8330 0.4370 0.058 Uiso 1 1 calc R . .
C8 C 0.0695(13) 0.8940(11) 0.3302(7) 0.054(4) Uani 1 1 d . . .
H8 H -0.0177 0.9062 0.3328 0.065 Uiso 1 1 calc R . .
C9 C 0.1325(12) 0.9194(11) 0.2658(7) 0.047(4) Uani 1 1 d . . .
H9 H 0.0900 0.9484 0.2235 0.057 Uiso 1 1 calc R . .
C10 C 0.2579(13) 0.9024(13) 0.2630(8) 0.064(5) Uani 1 1 d . . .
H10 H 0.3030 0.9207 0.2186 0.077 Uiso 1 1 calc R . .
C11 C 0.3202(13) 0.8590(11) 0.3239(7) 0.054(4) Uani 1 1 d . . .
H11 H 0.4074 0.8474 0.3206 0.065 Uiso 1 1 calc R . .
C12 C 0.1903(12) 0.4302(9) 0.6125(6) 0.036(3) Uani 1 1 d . . .
C13 C 0.2873(12) 0.4060(10) 0.6607(7) 0.051(4) Uani 1 1 d . . .
H13 H 0.3685 0.3969 0.6404 0.062 Uiso 1 1 calc R . .
C14 C 0.2687(14) 0.3949(13) 0.7374(8) 0.062(4) Uani 1 1 d . . .
H14 H 0.3371 0.3791 0.7697 0.074 Uiso 1 1 calc R . .
C15 C 0.1519(14) 0.4063(11) 0.7678(7) 0.055(4) Uani 1 1 d . . .
H15 H 0.1387 0.3994 0.8208 0.066 Uiso 1 1 calc R . .
C16 C 0.0549(14) 0.4279(11) 0.7200(7) 0.053(4) Uani 1 1 d . . .
H16 H -0.0266 0.4351 0.7402 0.064 Uiso 1 1 calc R . .
C17 C 0.0734(12) 0.4392(10) 0.6427(7) 0.045(3) Uani 1 1 d . . .
H17 H 0.0046 0.4534 0.6105 0.054 Uiso 1 1 calc R . .
C18 C 0.2780(12) 0.7934(9) 0.6890(6) 0.037(3) Uani 1 1 d . . .
C19 C 0.1665(13) 0.7443(10) 0.7030(6) 0.044(3) Uani 1 1 d . . .
H19 H 0.1096 0.7340 0.6625 0.053 Uiso 1 1 calc R . .
C20 C 0.1355(12) 0.7099(10) 0.7742(7) 0.048(4) Uani 1 1 d . . .
H20 H 0.0585 0.6754 0.7827 0.058 Uiso 1 1 calc R . .
C21 C 0.2167(14) 0.7257(11) 0.8331(7) 0.057(4) Uani 1 1 d . . .
H21 H 0.1953 0.7033 0.8828 0.068 Uiso 1 1 calc R . .
C22 C 0.3286(15) 0.7737(12) 0.8205(7) 0.065(4) Uani 1 1 d . . .
H22 H 0.3853 0.7834 0.8612 0.078 Uiso 1 1 calc R . .
C23 C 0.3594(13) 0.8081(10) 0.7482(7) 0.050(4) Uani 1 1 d . . .
H23 H 0.4368 0.8419 0.7397 0.060 Uiso 1 1 calc R . .
C24 C 0.2369(12) 0.9598(9) 0.5784(6) 0.035(3) Uani 1 1 d . . .
C25 C 0.1092(12) 0.9635(10) 0.5882(6) 0.039(3) Uani 1 1 d . . .
H25 H 0.0652 0.9031 0.6040 0.047 Uiso 1 1 calc R . .
C26 C 0.0453(14) 1.0558(11) 0.5748(7) 0.049(4) Uani 1 1 d . . .
H26 H -0.0423 1.0578 0.5822 0.058 Uiso 1 1 calc R . .
C27 C 0.1054(16) 1.1434(11) 0.5512(7) 0.057(4) Uani 1 1 d . . .
H27 H 0.0606 1.2061 0.5423 0.069 Uiso 1 1 calc R . .
C28 C 0.2322(17) 1.1393(12) 0.5403(8) 0.062(4) Uani 1 1 d . . .
H28 H 0.2749 1.1996 0.5230 0.074 Uiso 1 1 calc R . .
C29 C 0.2998(13) 1.0477(10) 0.5545(6) 0.047(3) Uani 1 1 d . . .
H29 H 0.3875 1.0462 0.5477 0.057 Uiso 1 1 calc R . .

loop_
_atom_site_aniso_label
_atom_site_aniso_U_11
_atom_site_aniso_U_22
_atom_site_aniso_U_33
_atom_site_aniso_U_23
_atom_site_aniso_U_13
_atom_site_aniso_U_12
P1 0.037(2) 0.0373(18) 0.0312(16) 0.0006(14) 0.0018(14) -0.0040(17)
O1 0.040(6) 0.048(6) 0.039(4) 0.003(4) 0.007(4) 0.005(5)
O2 0.042(6) 0.046(5) 0.029(4) 0.005(4) -0.001(4) 0.006(4)
O3 0.072(7) 0.043(5) 0.040(5) -0.007(4) -0.004(5) -0.005(5)
O4 0.037(5) 0.054(6) 0.045(5) 0.004(4) 0.001(4) -0.003(4)
C1 0.035(8) 0.031(7) 0.033(6) -0.004(5) 0.000(6) -0.006(6)
C2 0.028(7) 0.038(7) 0.033(6) 0.002(5) 0.002(5) -0.001(6)
C3 0.042(8) 0.033(7) 0.032(6) 0.003(5) 0.004(5) 0.008(6)
C4 0.033(7) 0.035(7) 0.028(6) 0.002(5) 0.000(5) 0.002(6)
C5 0.042(8) 0.033(7) 0.033(6) -0.003(5) 0.007(6) 0.000(6)
C6 0.032(7) 0.029(7) 0.031(7) -0.005(5) 0.004(5) -0.002(6)
C7 0.043(9) 0.065(9) 0.037(7) 0.010(7) 0.004(6) 0.004(7)
C8 0.039(9) 0.071(10) 0.054(8) 0.018(7) -0.005(7) 0.007(8)
C9 0.044(9) 0.058(9) 0.040(7) 0.020(6) -0.001(6) 0.002(7)
C10 0.055(11) 0.087(12) 0.050(9) 0.032(8) 0.009(7) 0.003(9)
C11 0.039(8) 0.079(10) 0.046(7) 0.020(7) 0.007(7) 0.007(8)
C12 0.040(8) 0.029(7) 0.040(7) 0.000(5) 0.001(6) -0.002(6)
C13 0.037(8) 0.070(10) 0.047(9) 0.005(7) 0.005(6) 0.009(7)
C14 0.051(10) 0.093(12) 0.043(9) 0.011(8) -0.006(7) 0.010(9)
C15 0.068(12) 0.061(9) 0.036(7) 0.014(6) 0.002(8) 0.004(9)
C16 0.049(9) 0.062(10) 0.048(8) 0.006(7) 0.013(7) 0.000(8)
C17 0.045(9) 0.044(8) 0.045(8) 0.011(6) -0.002(6) -0.001(7)
C18 0.041(8) 0.040(7) 0.030(7) -0.001(5) -0.001(5) -0.001(6)
C19 0.041(9) 0.051(8) 0.041(7) 0.004(6) -0.003(6) 0.000(8)
C20 0.042(9) 0.063(9) 0.039(8) 0.018(6) -0.002(6) -0.009(7)
C21 0.065(11) 0.066(10) 0.039(8) 0.013(7) 0.005(7) -0.008(9)
C22 0.068(11) 0.089(11) 0.039(7) 0.005(7) -0.013(7) -0.024(10)
C23 0.049(10) 0.059(9) 0.042(8) 0.010(6) -0.001(6) -0.017(7)
C24 0.045(9) 0.033(8) 0.027(6) -0.002(5) -0.003(5) -0.005(6)
C25 0.044(9) 0.039(8) 0.035(7) -0.005(6) -0.005(6) -0.004(7)
C26 0.057(9) 0.043(9) 0.046(8) -0.008(6) -0.014(6) 0.013(8)
C27 0.078(12) 0.037(9) 0.057(9) 0.001(7) -0.005(8) 0.013(9)
C28 0.091(13) 0.041(10) 0.052(9) 0.007(7) 0.008(8) -0.012(9)
C29 0.056(9) 0.043(9) 0.044(7) 0.000(6) -0.003(7) 0.001(8)

loop_
_atom_type_symbol
_atom_type_description
_atom_type_scat_dispersion_real
_atom_type_scat_dispersion_imag
_atom_type_scat_source
C C 0.0033 0.0016 'International Tables Vol C Tables 4.2.6.8 and 6.1.1.4'
H H 0.0000 0.0000 'International Tables Vol C Tables 4.2.6.8 and 6.1.1.4'
O O 0.0106 0.0060 'International Tables Vol C Tables 4.2.6.8 and 6.1.1.4'
P P 0.1023 0.0942 'International Tables Vol C Tables 4.2.6.8 and 6.1.1.4'

loop_
_geom_angle_atom_site_label_1
_geom_angle_atom_site_label_2
_geom_angle_atom_site_label_3
_geom_angle
_geom_angle_site_symmetry_1
_geom_angle_site_symmetry_3
_geom_angle_publ_flag
O4 P1 C24 111.7(5) . . ?
O4 P1 C18 111.1(5) . . ?
C24 P1 C18 107.9(5) . . ?
O4 P1 C2 115.4(5) . . ?
C24 P1 C2 103.5(5) . . ?
C18 P1 C2 106.7(5) . . ?
C4 O2 H2A 108(7) . . ?
C5 O3 H3 116(10) . . ?
O1 C1 C6 120.5(10) . . ?
O1 C1 C2 117.9(10) . . ?
C6 C1 C2 121.5(11) . . ?
C1 C2 C3 111.0(9) . . ?
C1 C2 P1 108.0(7) . . ?
C3 C2 P1 115.5(7) . . ?
C1 C2 H2 107.3 . . ?
C3 C2 H2 107.3 . . ?
P1 C2 H2 107.3 . . ?
C4 C3 C2 111.6(9) . . ?
C4 C3 H3A 109.3 . . ?
C2 C3 H3A 109.3 . . ?
C4 C3 H3B 109.3 . . ?
C2 C3 H3B 109.3 . . ?
H3A C3 H3B 108.0 . . ?
O2 C4 C3 109.1(9) . . ?
O2 C4 C5 108.1(8) . . ?
C3 C4 C5 111.1(9) . . ?
O2 C4 H4 109.5 . . ?
C3 C4 H4 109.5 . . ?
C5 C4 H4 109.5 . . ?
O3 C5 C12 109.9(9) . . ?
O3 C5 C4 108.3(9) . . ?
C12 C5 C4 110.8(9) . . ?
O3 C5 H5 109.2 . . ?
C12 C5 H5 109.3 . . ?
C4 C5 H5 109.3 . . ?
C11 C6 C7 118.4(11) . . ?
C11 C6 C1 117.8(10) . . ?
C7 C6 C1 123.6(11) . . ?
C6 C7 C8 119.8(12) . . ?
C6 C7 H7 120.1 . . ?
C8 C7 H7 120.1 . . ?
C9 C8 C7 121.1(12) . . ?
C9 C8 H8 119.4 . . ?
C7 C8 H8 119.4 . . ?
C8 C9 C10 118.9(12) . . ?
C8 C9 H9 120.6 . . ?
C10 C9 H9 120.6 . . ?
C9 C10 C11 121.0(13) . . ?
C9 C10 H10 119.5 . . ?
C11 C10 H10 119.5 . . ?
C10 C11 C6 120.8(12) . . ?
C10 C11 H11 119.6 . . ?
C6 C11 H11 119.6 . . ?
C17 C12 C13 118.1(10) . . ?
C17 C12 C5 120.7(11) . . ?
C13 C12 C5 121.1(11) . . ?
C14 C13 C12 121.3(12) . . ?
C14 C13 H13 119.3 . . ?
C12 C13 H13 119.4 . . ?
C15 C14 C13 120.3(13) . . ?
C15 C14 H14 119.8 . . ?
C13 C14 H14 119.8 . . ?
C16 C15 C14 118.6(12) . . ?
C16 C15 H15 120.7 . . ?
C14 C15 H15 120.7 . . ?
C15 C16 C17 121.2(13) . . ?
C15 C16 H16 119.4 . . ?
C17 C16 H16 119.4 . . ?
C12 C17 C16 120.4(12) . . ?
C12 C17 H17 119.8 . . ?
C16 C17 H17 119.8 . . ?
C19 C18 C23 118.7(10) . . ?
C19 C18 P1 124.6(9) . . ?
C23 C18 P1 116.7(9) . . ?
C20 C19 C18 121.5(11) . . ?
C20 C19 H19 119.2 . . ?
C18 C19 H19 119.2 . . ?
C21 C20 C19 119.4(12) . . ?
C21 C20 H20 120.3 . . ?
C19 C20 H20 120.3 . . ?
C20 C21 C22 120.1(12) . . ?
C20 C21 H21 119.9 . . ?
C22 C21 H21 120.0 . . ?
C21 C22 C23 120.2(12) . . ?
C21 C22 H22 119.9 . . ?
C23 C22 H22 119.9 . . ?
C18 C23 C22 120.1(13) . . ?
C18 C23 H23 119.9 . . ?
C22 C23 H23 120.0 . . ?
C25 C24 C29 119.7(12) . . ?
C25 C24 P1 121.9(10) . . ?
C29 C24 P1 118.4(10) . . ?
C24 C25 C26 119.8(13) . . ?
C24 C25 H25 120.1 . . ?
C26 C25 H25 120.1 . . ?
C27 C26 C25 121.5(14) . . ?
C27 C26 H26 119.2 . . ?
C25 C26 H26 119.2 . . ?
C26 C27 C28 118.7(14) . . ?
C26 C27 H27 120.7 . . ?
C28 C27 H27 120.7 . . ?
C27 C28 C29 121.2(14) . . ?
C27 C28 H28 119.4 . . ?
C29 C28 H28 119.4 . . ?
C24 C29 C28 119.1(13) . . ?
C24 C29 H29 120.4 . . ?
C28 C29 H29 120.4 . . ?

loop_
_geom_bond_atom_site_label_1
_geom_bond_atom_site_label_2
_geom_bond_distance
_geom_bond_site_symmetry_2
_geom_bond_publ_flag
P1 O4 1.483(8) . ?
P1 C24 1.809(13) . ?
P1 C18 1.810(11) . ?
P1 C2 1.843(11) . ?
O1 C1 1.220(13) . ?
O2 C4 1.433(11) . ?
O2 H2A 0.96(5) . ?
O3 C5 1.399(14) . ?
O3 H3 0.87(13) . ?
C1 C6 1.482(16) . ?
C1 C2 1.531(14) . ?
C2 C3 1.579(17) . ?
C2 H2 1.0000 . ?
C3 C4 1.469(15) . ?
C3 H3A 0.9900 . ?
C3 H3B 0.9900 . ?
C4 C5 1.527(15) . ?
C4 H4 1.0000 . ?
C5 C12 1.515(15) . ?
C5 H5 1.0000 . ?
C6 C11 1.377(15) . ?
C6 C7 1.382(16) . ?
C7 C8 1.398(16) . ?
C7 H7 0.9500 . ?
C8 C9 1.360(17) . ?
C8 H8 0.9500 . ?
C9 C10 1.365(17) . ?
C9 H9 0.9500 . ?
C10 C11 1.381(18) . ?
C10 H10 0.9500 . ?
C11 H11 0.9500 . ?
C12 C17 1.368(17) . ?
C12 C13 1.379(16) . ?
C13 C14 1.375(18) . ?
C13 H13 0.9500 . ?
C14 C15 1.371(18) . ?
C14 H14 0.9500 . ?
C15 C16 1.368(18) . ?
C15 H15 0.9500 . ?
C16 C17 1.383(16) . ?
C16 H16 0.9500 . ?
C17 H17 0.9500 . ?
C18 C19 1.377(16) . ?
C18 C23 1.374(16) . ?
C19 C20 1.370(15) . ?
C19 H19 0.9500 . ?
C20 C21 1.371(17) . ?
C20 H20 0.9500 . ?
C21 C22 1.369(19) . ?
C21 H21 0.9500 . ?
C22 C23 1.387(17) . ?
C22 H22 0.9500 . ?
C23 H23 0.9500 . ?
C24 C25 1.384(16) . ?
C24 C29 1.381(17) . ?
C25 C26 1.390(17) . ?
C25 H25 0.9500 . ?
C26 C27 1.362(19) . ?
C26 H26 0.9500 . ?
C27 C28 1.377(19) . ?
C27 H27 0.9500 . ?
C28 C29 1.405(19) . ?
C28 H28 0.9500 . ?
C29 H29 0.9500 . ?

loop_
_geom_torsion_atom_site_label_1
_geom_torsion_atom_site_label_2
_geom_torsion_atom_site_label_3
_geom_torsion_atom_site_label_4
_geom_torsion
_geom_torsion_site_symmetry_1
_geom_torsion_site_symmetry_2
_geom_torsion_site_symmetry_3
_geom_torsion_site_symmetry_4
_geom_torsion_publ_flag
O1 C1 C2 C3 -53.1(13) . . . . ?
C6 C1 C2 C3 128.6(10) . . . . ?
O1 C1 C2 P1 74.5(11) . . . . ?
C6 C1 C2 P1 -103.7(10) . . . . ?
O4 P1 C2 C1 -45.0(10) . . . . ?
C24 P1 C2 C1 77.3(9) . . . . ?
C18 P1 C2 C1 -169.0(8) . . . . ?
O4 P1 C2 C3 80.0(9) . . . . ?
C24 P1 C2 C3 -157.7(8) . . . . ?
C18 P1 C2 C3 -44.0(9) . . . . ?
C1 C2 C3 C4 -85.1(11) . . . . ?
P1 C2 C3 C4 151.5(8) . . . . ?
C2 C3 C4 O2 60.4(12) . . . . ?
C2 C3 C4 C5 179.4(8) . . . . ?
O2 C4 C5 O3 -51.6(12) . . . . ?
C3 C4 C5 O3 -171.2(9) . . . . ?
O2 C4 C5 C12 -172.2(10) . . . . ?
C3 C4 C5 C12 68.2(12) . . . . ?
O1 C1 C6 C11 -1.5(16) . . . . ?
C2 C1 C6 C11 176.7(11) . . . . ?
O1 C1 C6 C7 172.9(12) . . . . ?
C2 C1 C6 C7 -8.9(17) . . . . ?
C11 C6 C7 C8 0(2) . . . . ?
C1 C6 C7 C8 -174.1(12) . . . . ?
C6 C7 C8 C9 0(2) . . . . ?
C7 C8 C9 C10 -1(2) . . . . ?
C8 C9 C10 C11 1(2) . . . . ?
C9 C10 C11 C6 0(2) . . . . ?
C7 C6 C11 C10 0(2) . . . . ?
C1 C6 C11 C10 174.6(13) . . . . ?
O3 C5 C12 C17 -52.7(14) . . . . ?
C4 C5 C12 C17 67.0(14) . . . . ?
O3 C5 C12 C13 130.0(12) . . . . ?
C4 C5 C12 C13 -110.3(13) . . . . ?
C17 C12 C13 C14 -2.3(19) . . . . ?
C5 C12 C13 C14 175.1(12) . . . . ?
C12 C13 C14 C15 1(2) . . . . ?
C13 C14 C15 C16 1(2) . . . . ?
C14 C15 C16 C17 -1(2) . . . . ?
C13 C12 C17 C16 2.2(18) . . . . ?
C5 C12 C17 C16 -175.2(11) . . . . ?
C15 C16 C17 C12 -1(2) . . . . ?
O4 P1 C18 C19 -163.6(10) . . . . ?
C24 P1 C18 C19 73.7(12) . . . . ?
C2 P1 C18 C19 -37.0(12) . . . . ?
O4 P1 C18 C23 17.5(11) . . . . ?
C24 P1 C18 C23 -105.2(10) . . . . ?
C2 P1 C18 C23 144.1(10) . . . . ?
C23 C18 C19 C20 -0.2(19) . . . . ?
P1 C18 C19 C20 -179.1(10) . . . . ?
C18 C19 C20 C21 1(2) . . . . ?
C19 C20 C21 C22 -1(2) . . . . ?
C20 C21 C22 C23 1(2) . . . . ?
C19 C18 C23 C22 0.1(19) . . . . ?
P1 C18 C23 C22 179.0(11) . . . . ?
C21 C22 C23 C18 -1(2) . . . . ?
O4 P1 C24 C25 -170.3(9) . . . . ?
C18 P1 C24 C25 -47.8(11) . . . . ?
C2 P1 C24 C25 65.0(10) . . . . ?
O4 P1 C24 C29 8.8(11) . . . . ?
C18 P1 C24 C29 131.2(9) . . . . ?
C2 P1 C24 C29 -115.9(9) . . . . ?
C29 C24 C25 C26 -0.7(17) . . . . ?
P1 C24 C25 C26 178.3(8) . . . . ?
C24 C25 C26 C27 0.8(18) . . . . ?
C25 C26 C27 C28 0(2) . . . . ?
C26 C27 C28 C29 -1(2) . . . . ?
C25 C24 C29 C28 -0.2(18) . . . . ?
P1 C24 C29 C28 -179.3(9) . . . . ?
C27 C28 C29 C24 1(2) . . . . ?

loop_
_cod_related_entry_id
_cod_related_entry_database
_cod_related_entry_code
1 ChemSpider 21188938
